data_2313005
loop_
_publ_author_name
'Caspin, Neta'
'Fridman, Natalia'
'Shpigelman, Avi'

_publ_section_title
;
 Crystal structures of fisetin dihydrate and luteolin monohydrate:
 crystallization from ethanol-water mixtures.
;
_journal_issue 'Pt 7'
_journal_name_full 'Acta crystallographica. Section E, Crystallographic communications'
_journal_page_first 866
_journal_page_last 870
_journal_paper_doi 10.1107/S2056989026006353
_journal_volume 82
_journal_year 2026
_chemical_absolute_configuration unk
_chemical_formula_iupac 'C15 H10 O6, H2 O'
_chemical_formula_moiety 'C15 H10 O6, H2 O'
_chemical_formula_sum 'C15 H12 O7'
_chemical_formula_weight 304.25
_chemical_name_common
;
Neta3R (Neta Caspin)
Luteolin monohydrate
;
_chemical_name_systematic
;
2-(3,4-Dihydroxyphenyl)-5,7-dihydroxy-4<i>H</i>-chromen-4-one monohydrate
;
_space_group_crystal_system tetragonal
_space_group_IT_number 92
_space_group_name_Hall 'P 4abw 2nw'
_space_group_name_H-M_alt 'P 41 21 2'
_atom_sites_solution_hydrogens mixed
_audit_creation_method SHELXL-2018/3
_cell_angle_alpha 90
_cell_angle_beta 90
_cell_angle_gamma 90
_cell_formula_units_Z 8
_cell_length_a 6.1900(4)
_cell_length_b 6.1900(4)
_cell_length_c 67.344(6)
_cell_measurement_reflns_used 2370
_cell_measurement_temperature 100(2)
_cell_measurement_theta_max 71.332
_cell_measurement_theta_min 2.624
_cell_volume 2580.4(3)
_computing_cell_refinement
;
CrysAlisPro 1.171.41.111a (Rigaku OD, 2022)
;
_computing_data_collection
;
CrysAlisPro 1.171.41.111a (Rigaku OD, 2022)
;
_computing_data_reduction
;
CrysAlisPro 1.171.41.111a (Rigaku OD, 2022)
;
_computing_molecular_graphics
;
Olex2 1.5 (Dolomanov <i>et al.</i>,  2009)
;
_computing_publication_material
;
Olex2 1.5 (Dolomanov <i>et al.</i>,  2009)
;
_computing_structure_refinement
;
<i>SHELXL2018/3</i> (Sheldrick, 2015)
;
_computing_structure_solution
;
<i>olex2.solve</i> 1.5 (Bourhis <i>et al.</i>,  2015)
;
_diffrn_ambient_temperature 100(2)
_diffrn_detector_area_resol_mean 95
_diffrn_measured_fraction_theta_full 0.994
_diffrn_measured_fraction_theta_max 0.967
_diffrn_measurement_device_type 'XtaLAB Synergy-S'
_diffrn_measurement_method '\w scans'
_diffrn_radiation_type CuK\a
_diffrn_radiation_wavelength 1.54184
_diffrn_reflns_av_R_equivalents 0.0633
_diffrn_reflns_av_unetI/netI 0.0679
_diffrn_reflns_limit_h_max 7
_diffrn_reflns_limit_h_min -7
_diffrn_reflns_limit_k_max 3
_diffrn_reflns_limit_k_min -7
_diffrn_reflns_limit_l_max 77
_diffrn_reflns_limit_l_min -81
_diffrn_reflns_number 5330
_diffrn_reflns_theta_full 67.684
_diffrn_reflns_theta_max 71.332
_diffrn_reflns_theta_min 2.624
_exptl_absorpt_coefficient_mu 1.080
_exptl_absorpt_correction_T_max 0.948
_exptl_absorpt_correction_T_min 0.809
_exptl_absorpt_correction_type multi-scan
_exptl_absorpt_process_details
;
(CrysAlisPro; Rigaku OD, 2022)
;
_exptl_crystal_colour 'light yellow'
_exptl_crystal_density_diffrn 1.566
_exptl_crystal_description plate
_exptl_crystal_F_000 1264
_exptl_crystal_size_max 0.180
_exptl_crystal_size_mid 0.120
_exptl_crystal_size_min 0.030
_refine_diff_density_max 0.325
_refine_diff_density_min -0.380
_refine_ls_abs_structure_details
;
Flack <i>x</i> determined using 444 quotients
[(<i>I</i>^+^)-(<i>I</i>^-^)]/[(<i>I</i>^+^)+(<i>I</i>^-^)]
(Parsons <i>et al.</i>,  2013)
;
_refine_ls_abs_structure_Flack 0.0(4)
_refine_ls_extinction_method none
_refine_ls_goodness_of_fit_ref 1.009
_refine_ls_hydrogen_treatment mixed
_refine_ls_matrix_type full
_refine_ls_number_parameters 225
_refine_ls_number_reflns 2370
_refine_ls_number_restraints 201
_refine_ls_restrained_S_all 0.968
_refine_ls_R_factor_all 0.0958
_refine_ls_R_factor_gt 0.0784
_refine_ls_shift/su_max 0.000
_refine_ls_shift/su_mean 0.000
_refine_ls_structure_factor_coef Fsqd
_refine_ls_weighting_details 'w=1/[\s^2^(Fo^2^)+(0.1556P)^2^] where P=(Fo^2^+2Fc^2^)/3'
_refine_ls_weighting_scheme calc
_refine_ls_wR_factor_gt 0.1959
_refine_ls_wR_factor_ref 0.2104
_reflns_number_gt 1881
_reflns_number_total 2370
_reflns_threshold_expression 'I > 2\s(I)'
_cod_data_source_file vm2331.cif
_cod_data_source_block Neta3R
_cod_original_cell_volume 2580.4(4)
_cod_database_code 2313005
_shelx_space_group_comment
;
The symmetry employed for this shelxl refinement is uniquely defined
by the following loop, which should always be used as a source of
symmetry information in preference to the above space-group names.
They are only intended as comments.
;
_shelx_estimated_absorpt_t_min 0.829
_shelx_estimated_absorpt_t_max 0.968

loop_
_space_group_symop_operation_xyz
'x, y, z'
'-y+1/2, x+1/2, z+1/4'
'-x, -y, z+1/2'
'y+1/2, -x+1/2, z+3/4'
'x+1/2, -y+1/2, -z+3/4'
'-x+1/2, y+1/2, -z+1/4'
'y, x, -z'
'-y, -x, -z+1/2'

loop_
_atom_site_type_symbol
_atom_site_label
_atom_site_fract_x
_atom_site_fract_y
_atom_site_fract_z
_atom_site_U_iso_or_equiv
_atom_site_adp_type
_atom_site_calc_flag
_atom_site_occupancy
_atom_site_disorder_assembly
_atom_site_disorder_group
O O1 -0.4385(10) -0.8908(9) -0.26178(7) 0.0725(16) Uani d 1 . .
H H1 -0.532(18) -0.91(2) -0.2564(15) 0.13(4) Uiso d 1 . .
C C1 -0.4259(10) -0.7179(10) -0.27429(7) 0.0485(14) Uani d 1 . .
O O2 -0.7251(6) -0.2359(8) -0.28783(5) 0.0541(11) Uani d 1 . .
H H2 -0.707(17) -0.118(16) -0.2969(14) 0.15(4) Uiso d 1 . .
C C2 -0.5853(9) -0.5633(10) -0.27473(7) 0.0492(13) Uani d 1 . .
H H2A -0.707076 -0.576830 -0.266238 0.059 Uiso calc 1 . .
O O3 -0.5013(5) -0.0446(6) -0.31530(5) 0.0435(9) Uani d 1 . .
C C3 -0.5700(8) -0.3884(10) -0.28743(6) 0.0435(12) Uani d 1 . .
O O4 -0.0589(5) -0.5338(6) -0.31209(4) 0.0390(9) Uani d 1 . .
C C4 -0.3894(8) -0.3711(9) -0.30033(6) 0.0366(11) Uani d 1 . .
O O5 0.7062(5) -0.4891(6) -0.37203(5) 0.0415(9) Uani d 1 . .
H H5 0.726959 -0.386452 -0.379962 0.062 Uiso calc 1 . .
C C5 -0.2368(8) -0.5324(9) -0.29957(6) 0.0392(11) Uani d 1 . .
O O6 0.6085(6) -0.7754(6) -0.34507(5) 0.0422(9) Uani d 1 . .
H H6 0.582565 -0.841522 -0.334441 0.063 Uiso calc 1 . .
C C6 -0.2453(9) -0.7091(9) -0.28681(7) 0.0471(13) Uani d 1 . .
H H6A -0.135908 -0.816755 -0.286611 0.057 Uiso calc 1 . .
C C7 -0.3644(8) -0.1943(9) -0.31414(6) 0.0369(11) Uani d 1 . .
C C8 -0.1746(7) -0.2060(9) -0.32620(7) 0.0362(11) Uani d 1 . .
H H8 -0.146813 -0.092164 -0.335309 0.043 Uiso calc 1 . .
C C9 -0.0355(8) -0.3691(8) -0.32521(6) 0.0343(10) Uani d 1 . .
C C10 0.1585(7) -0.3974(8) -0.33758(6) 0.0326(10) Uani d 1 . .
C C11 0.2118(8) -0.2461(9) -0.35198(7) 0.0403(11) Uani d 1 . .
H H11 0.122048 -0.123224 -0.353848 0.048 Uiso calc 1 . .
C C12 0.3928(8) -0.2717(9) -0.36356(7) 0.0393(12) Uani d 1 . .
H H12 0.427458 -0.166304 -0.373304 0.047 Uiso calc 1 . .
C C13 0.5246(8) -0.4497(8) -0.36113(6) 0.0357(10) Uani d 1 . .
C C14 0.4725(7) -0.6052(7) -0.34678(6) 0.0322(10) Uani d 1 . .
C C15 0.2900(7) -0.5792(8) -0.33526(6) 0.0333(10) Uani d 1 . .
H H15 0.253465 -0.685700 -0.325668 0.040 Uiso calc 1 . .
O O7A -0.865(3) -0.848(4) -0.23808(18) 0.035(5) Uani d 0.32(4) A 2
H H7AA -0.949950 -0.908568 -0.246730 0.053 Uiso d 0.32(4) A 2
H H7AB -0.903404 -0.712675 -0.238077 0.053 Uiso d 0.32(4) A 2
O O7 -0.778(3) -0.939(3) -0.24023(11) 0.066(4) Uani d 0.68(4) A 1
H H7A -0.840646 -0.831929 -0.234122 0.100 Uiso d 0.68(4) A 1
H H7B -0.764025 -1.038062 -0.231160 0.100 Uiso d 0.68(4) A 1

loop_
_atom_site_aniso_label
_atom_site_aniso_U_11
_atom_site_aniso_U_22
_atom_site_aniso_U_33
_atom_site_aniso_U_12
_atom_site_aniso_U_13
_atom_site_aniso_U_23
O1 0.100(4) 0.067(3) 0.051(2) -0.045(3) 0.019(2) 0.009(2)
C1 0.052(3) 0.054(3) 0.040(3) -0.025(3) 0.007(2) -0.003(2)
O2 0.035(2) 0.078(3) 0.050(2) -0.011(2) 0.0090(16) -0.0023(19)
C2 0.040(3) 0.071(4) 0.037(2) -0.030(3) 0.011(2) -0.003(2)
O3 0.0324(19) 0.047(2) 0.0514(19) -0.0091(17) 0.0068(14) -0.0030(15)
C3 0.027(3) 0.064(4) 0.039(2) -0.019(2) 0.0033(18) -0.008(2)
O4 0.0365(19) 0.043(2) 0.0376(16) -0.0103(16) 0.0050(13) 0.0040(13)
C4 0.029(2) 0.049(3) 0.031(2) -0.019(2) 0.0008(17) -0.0026(18)
O5 0.033(2) 0.047(2) 0.0444(18) -0.0095(17) 0.0100(13) 0.0015(15)
C5 0.039(3) 0.046(3) 0.033(2) -0.018(2) 0.0045(18) -0.0052(18)
O6 0.0370(19) 0.037(2) 0.0527(19) -0.0037(16) 0.0140(15) 0.0001(14)
C6 0.053(3) 0.049(3) 0.039(2) -0.021(3) 0.008(2) -0.001(2)
C7 0.025(2) 0.049(3) 0.037(2) -0.010(2) -0.0004(17) -0.004(2)
C8 0.021(2) 0.049(3) 0.038(2) -0.010(2) 0.0018(17) 0.0065(19)
C9 0.027(2) 0.043(3) 0.033(2) -0.012(2) -0.0003(17) 0.0005(18)
C10 0.025(2) 0.039(3) 0.034(2) -0.012(2) -0.0004(16) 0.0014(17)
C11 0.030(2) 0.052(3) 0.039(2) 0.002(2) -0.0010(18) 0.011(2)
C12 0.026(2) 0.053(3) 0.039(2) -0.009(2) 0.0001(18) 0.007(2)
C13 0.028(2) 0.044(3) 0.035(2) -0.011(2) 0.0011(16) -0.0041(18)
C14 0.026(2) 0.031(2) 0.039(2) -0.0047(19) 0.0018(17) -0.0023(17)
C15 0.025(2) 0.039(3) 0.037(2) -0.011(2) 0.0002(16) -0.0020(17)
O7A 0.034(8) 0.029(8) 0.042(6) 0.007(7) 0.012(5) 0.002(5)
O7 0.081(8) 0.057(7) 0.061(4) 0.002(7) 0.014(4) 0.007(4)

loop_
_atom_type_symbol
_atom_type_description
_atom_type_scat_dispersion_real
_atom_type_scat_dispersion_imag
_atom_type_scat_source
C C 0.0181 0.0091 'International Tables Vol C Tables 4.2.6.8 and 6.1.1.4'
H H 0.0000 0.0000 'International Tables Vol C Tables 4.2.6.8 and 6.1.1.4'
O O 0.0492 0.0322 'International Tables Vol C Tables 4.2.6.8 and 6.1.1.4'

loop_
_geom_angle_atom_site_label_1
_geom_angle_atom_site_label_2
_geom_angle_atom_site_label_3
_geom_angle_site_symmetry_1
_geom_angle_site_symmetry_3
_geom_angle
_geom_angle_publ_flag
C1 O1 H1 . . 120(10) ?
O1 C1 C2 . . 121.2(5) ?
O1 C1 C6 . . 116.6(6) ?
C2 C1 C6 . . 122.2(5) ?
C3 O2 H2 . . 118(7) ?
C1 C2 C3 . . 120.6(5) ?
C1 C2 H2A . . 119.7 ?
C3 C2 H2A . . 119.7 ?
O2 C3 C2 . . 120.8(5) ?
O2 C3 C4 . . 119.8(5) ?
C2 C3 C4 . . 119.4(6) ?
C9 O4 C5 . . 118.4(4) ?
C5 C4 C3 . . 117.6(5) ?
C5 C4 C7 . . 120.0(4) ?
C3 C4 C7 . . 122.4(5) ?
C13 O5 H5 . . 109.5 ?
C4 C5 O4 . . 121.8(4) ?
C4 C5 C6 . . 124.6(5) ?
O4 C5 C6 . . 113.6(5) ?
C14 O6 H6 . . 109.5 ?
C5 C6 C1 . . 115.6(6) ?
C5 C6 H6A . . 122.2 ?
C1 C6 H6A . . 122.2 ?
O3 C7 C8 . . 123.7(5) ?
O3 C7 C4 . . 121.7(4) ?
C8 C7 C4 . . 114.6(5) ?
C9 C8 C7 . . 122.8(5) ?
C9 C8 H8 . . 118.6 ?
C7 C8 H8 . . 118.6 ?
C8 C9 O4 . . 122.3(4) ?
C8 C9 C10 . . 126.2(5) ?
O4 C9 C10 . . 111.4(4) ?
C11 C10 C15 . . 118.9(4) ?
C11 C10 C9 . . 120.6(5) ?
C15 C10 C9 . . 120.5(4) ?
C12 C11 C10 . . 120.8(5) ?
C12 C11 H11 . . 119.6 ?
C10 C11 H11 . . 119.6 ?
C11 C12 C13 . . 120.5(5) ?
C11 C12 H12 . . 119.8 ?
C13 C12 H12 . . 119.8 ?
O5 C13 C12 . . 124.4(4) ?
O5 C13 C14 . . 116.0(4) ?
C12 C13 C14 . . 119.6(4) ?
O6 C14 C15 . . 123.5(4) ?
O6 C14 C13 . . 116.8(4) ?
C15 C14 C13 . . 119.8(4) ?
C14 C15 C10 . . 120.5(4) ?
C14 C15 H15 . . 119.8 ?
C10 C15 H15 . . 119.8 ?
H7AA O7A H7AB . . 104.5 ?
H7A O7 H7B . . 104.5 ?

loop_
_geom_bond_atom_site_label_1
_geom_bond_atom_site_label_2
_geom_bond_site_symmetry_2
_geom_bond_distance
_geom_bond_publ_flag
O1 C1 . 1.365(7) ?
O1 H1 . 0.69(10) ?
C1 C2 . 1.375(8) ?
C1 C6 . 1.402(7) ?
O2 C3 . 1.347(7) ?
O2 H2 . 0.96(10) ?
C2 C3 . 1.383(8) ?
C2 H2A . 0.9500 ?
O3 C7 . 1.258(6) ?
C3 C4 . 1.420(6) ?
O4 C9 . 1.357(6) ?
O4 C5 . 1.387(6) ?
C4 C5 . 1.376(7) ?
C4 C7 . 1.445(7) ?
O5 C13 . 1.364(6) ?
O5 H5 . 0.8400 ?
C5 C6 . 1.392(7) ?
O6 C14 . 1.354(6) ?
O6 H6 . 0.8400 ?
C6 H6A . 0.9500 ?
C7 C8 . 1.429(6) ?
C8 C9 . 1.328(7) ?
C8 H8 . 0.9500 ?
C9 C10 . 1.472(6) ?
C10 C11 . 1.388(6) ?
C10 C15 . 1.397(7) ?
C11 C12 . 1.375(7) ?
C11 H11 . 0.9500 ?
C12 C13 . 1.381(7) ?
C12 H12 . 0.9500 ?
C13 C14 . 1.401(6) ?
C14 C15 . 1.380(6) ?
C15 H15 . 0.9500 ?
O7A H7AA . 0.8700 ?
O7A H7AB . 0.8700 ?
O7 H7A . 0.8700 ?
O7 H7B . 0.8701 ?

loop_
_geom_hbond_atom_site_label_D
_geom_hbond_atom_site_label_H
_geom_hbond_atom_site_label_A
_geom_hbond_site_symmetry_A
_geom_hbond_distance_DH
_geom_hbond_distance_HA
_geom_hbond_distance_DA
_geom_hbond_angle_DHA
O1 H1 O7 1_555 0.69(11) 1.88(11) 2.571(17) 174(14)
O1 H1 O7A 1_555 0.69(11) 2.43(11) 3.096(18) 161(14)
O2 H2 O3 1_555 0.96(10) 1.83(10) 2.597(5) 135(9)
O5 H5 O5 6_654 0.84 2.50 3.168(5) 137
O5 H5 O6 6_654 0.84 2.08 2.824(5) 147
O6 H6 O3 1_645 0.84 1.87 2.694(5) 165
O7 H7A O1 8_344 0.87 2.38 3.112(19) 142
O7 H7B O2 8_434 0.87 1.95 2.811(15) 173

loop_
_geom_torsion_atom_site_label_1
_geom_torsion_atom_site_label_2
_geom_torsion_atom_site_label_3
_geom_torsion_atom_site_label_4
_geom_torsion_site_symmetry_1
_geom_torsion_site_symmetry_2
_geom_torsion_site_symmetry_3
_geom_torsion_site_symmetry_4
_geom_torsion
_geom_torsion_publ_flag
O1 C1 C2 C3 . . . . 179.7(5) ?
C6 C1 C2 C3 . . . . -1.6(8) ?
C1 C2 C3 O2 . . . . -179.6(4) ?
C1 C2 C3 C4 . . . . 1.1(8) ?
O2 C3 C4 C5 . . . . -179.1(4) ?
C2 C3 C4 C5 . . . . 0.3(7) ?
O2 C3 C4 C7 . . . . -0.2(7) ?
C2 C3 C4 C7 . . . . 179.2(4) ?
C3 C4 C5 O4 . . . . 177.6(4) ?
C7 C4 C5 O4 . . . . -1.4(7) ?
C3 C4 C5 C6 . . . . -1.2(7) ?
C7 C4 C5 C6 . . . . 179.9(4) ?
C9 O4 C5 C4 . . . . 0.8(6) ?
C9 O4 C5 C6 . . . . 179.7(4) ?
C4 C5 C6 C1 . . . . 0.7(7) ?
O4 C5 C6 C1 . . . . -178.2(4) ?
O1 C1 C6 C5 . . . . 179.4(5) ?
C2 C1 C6 C5 . . . . 0.7(8) ?
C5 C4 C7 O3 . . . . 179.7(4) ?
C3 C4 C7 O3 . . . . 0.8(7) ?
C5 C4 C7 C8 . . . . 0.1(6) ?
C3 C4 C7 C8 . . . . -178.8(4) ?
O3 C7 C8 C9 . . . . -177.8(4) ?
C4 C7 C8 C9 . . . . 1.8(7) ?
C7 C8 C9 O4 . . . . -2.5(7) ?
C7 C8 C9 C10 . . . . 177.5(4) ?
C5 O4 C9 C8 . . . . 1.2(6) ?
C5 O4 C9 C10 . . . . -178.9(3) ?
C8 C9 C10 C11 . . . . 0.0(7) ?
O4 C9 C10 C11 . . . . -180.0(4) ?
C8 C9 C10 C15 . . . . -178.9(4) ?
O4 C9 C10 C15 . . . . 1.2(6) ?
C15 C10 C11 C12 . . . . -1.1(7) ?
C9 C10 C11 C12 . . . . 180.0(4) ?
C10 C11 C12 C13 . . . . 0.3(8) ?
C11 C12 C13 O5 . . . . 179.5(4) ?
C11 C12 C13 C14 . . . . 0.2(7) ?
O5 C13 C14 O6 . . . . 0.9(6) ?
C12 C13 C14 O6 . . . . -179.8(4) ?
O5 C13 C14 C15 . . . . -179.2(4) ?
C12 C13 C14 C15 . . . . 0.1(7) ?
O6 C14 C15 C10 . . . . 178.9(4) ?
C13 C14 C15 C10 . . . . -0.9(6) ?
C11 C10 C15 C14 . . . . 1.5(6) ?
C9 C10 C15 C14 . . . . -179.7(4) ?
